data_7243167
loop_
_publ_author_name
'Bernab\'e V\'irseda, Ignacio'
'Siddiqui, Shiraz Ahmed'
'Prado-Roller, Alexander'
'Eisterer, Michael'
'Shiozawa, Hidetsugu'

_publ_section_title
;
 Crystal engineering with copper and melamine
;
_journal_issue 39
_journal_name_full 'RSC Advances'
_journal_page_first 23943
_journal_page_last 23947
_journal_paper_doi 10.1039/D1RA02903G
_journal_volume 11
_journal_year 2021
_chemical_absolute_configuration ad
_chemical_formula_moiety '0.5(C12 H30 Cl2 Cu2 N12 O4 S2)'
_chemical_formula_sum 'C6 H15 Cl Cu N6 O2 S'
_chemical_formula_weight 334.29
_chemical_name_systematic
;
Di-u-methoxy-bis[chlorido(dimethylsulfoxide-\kO)
(1,3,5-triazine-2,4,6-triamine-\kN1)copper(II)(Cu-Cu)]
;
_space_group_crystal_system triclinic
_space_group_IT_number 2
_space_group_name_Hall '-P 1'
_space_group_name_H-M_alt 'P -1'
_atom_sites_solution_hydrogens geom
_atom_sites_solution_primary dual
_audit_creation_date 2021-01-25
_audit_creation_method
;
Olex2 1.3
(compiled 2020.11.12 svn.r5f609507 for OlexSys, GUI svn.r6226)
;
_audit_update_record
;
2021-02-10 deposited with the CCDC.	2021-05-27 downloaded from the CCDC.
;
_cell_angle_alpha 106.116(8)
_cell_angle_beta 99.250(8)
_cell_angle_gamma 102.092(8)
_cell_formula_units_Z 4
_cell_length_a 10.4677(14)
_cell_length_b 11.580(2)
_cell_length_c 14.375(3)
_cell_measurement_reflns_used 9982
_cell_measurement_temperature 100.0
_cell_measurement_theta_max 29.82
_cell_measurement_theta_min 2.75
_cell_volume 1591.8(5)
_computing_cell_refinement 'SAINT V8.38A (Bruker, 2018)'
_computing_data_collection APEX3
_computing_data_reduction 'SAINT V8.38A (Bruker, 2018)'
_computing_molecular_graphics 'Olex2 1.3 (Dolomanov et al., 2009)'
_computing_publication_material 'Olex2 1.3 (Dolomanov et al., 2009)'
_computing_structure_refinement 'XL  (Sheldrick, 2008)'
_computing_structure_solution 'XT  (Sheldrick, 2015)'
_diffrn_ambient_temperature 100.0
_diffrn_measured_fraction_theta_full 0.996
_diffrn_measured_fraction_theta_max 0.996
_diffrn_measurement_device_type 'Bruker D8 Venture'
_diffrn_measurement_method '\f and \w scans'
_diffrn_radiation_probe x-ray
_diffrn_radiation_type MoK\a
_diffrn_radiation_wavelength 0.71073
_diffrn_reflns_av_R_equivalents 0.0521
_diffrn_reflns_av_unetI/netI 0.0419
_diffrn_reflns_Laue_measured_fraction_full 0.996
_diffrn_reflns_Laue_measured_fraction_max 0.996
_diffrn_reflns_limit_h_max 12
_diffrn_reflns_limit_h_min -12
_diffrn_reflns_limit_k_max 13
_diffrn_reflns_limit_k_min -13
_diffrn_reflns_limit_l_max 17
_diffrn_reflns_limit_l_min -17
_diffrn_reflns_number 27969
_diffrn_reflns_point_group_measured_fraction_full 0.996
_diffrn_reflns_point_group_measured_fraction_max 0.996
_diffrn_reflns_theta_full 25.242
_diffrn_reflns_theta_max 25.342
_diffrn_reflns_theta_min 2.013
_diffrn_source 'Sealed xray tube'
_diffrn_source_current 1.0
_diffrn_source_power 0.05
_diffrn_source_type 'Incoatec IuS'
_diffrn_source_voltage 50.0
_diffrn_standards_number 0
_exptl_absorpt_coefficient_mu 1.671
_exptl_absorpt_correction_T_max 0.2650
_exptl_absorpt_correction_T_min 0.2319
_exptl_absorpt_correction_type multi-scan
_exptl_absorpt_process_details
;
SADABS-2016/2 (Bruker,2016/2) was used for absorption correction.
wR2(int) was 0.0929 before and 0.0541 after correction.
The Ratio of minimum to maximum transmission is 0.8751.
The \l/2 correction factor is Not present.
;
_exptl_crystal_colour 'clear green'
_exptl_crystal_colour_lustre clear
_exptl_crystal_colour_primary green
_exptl_crystal_density_diffrn 1.395
_exptl_crystal_description block
_exptl_crystal_F_000 684
_exptl_crystal_size_max 0.05
_exptl_crystal_size_mid 0.04
_exptl_crystal_size_min 0.04
_refine_diff_density_max 1.367
_refine_diff_density_min -1.240
_refine_diff_density_rms 0.109
_refine_ls_extinction_method none
_refine_ls_goodness_of_fit_ref 1.104
_refine_ls_hydrogen_treatment constr
_refine_ls_matrix_type full
_refine_ls_number_parameters 329
_refine_ls_number_reflns 5796
_refine_ls_number_restraints 259
_refine_ls_restrained_S_all 1.244
_refine_ls_R_factor_all 0.0617
_refine_ls_R_factor_gt 0.0499
_refine_ls_shift/su_max 0.001
_refine_ls_shift/su_mean 0.000
_refine_ls_structure_factor_coef Fsqd
_refine_ls_weighting_details 'w=1/[\s^2^(Fo^2^)+(0.0647P)^2^+3.8128P] where P=(Fo^2^+2Fc^2^)/3'
_refine_ls_weighting_scheme calc
_refine_ls_wR_factor_gt 0.1299
_refine_ls_wR_factor_ref 0.1353
_reflns_Friedel_coverage 0.000
_reflns_number_gt 4656
_reflns_number_total 5796
_reflns_threshold_expression 'I > 2\s(I)'
_cod_data_source_file d1ra02903g3.cif
_cod_data_source_block hide_cu2m1dsom_010920_2_p-1
_cod_database_code 7243167
_shelx_space_group_comment
;
The symmetry employed for this shelxl refinement is uniquely defined
by the following loop, which should always be used as a source of
symmetry information in preference to the above space-group names.
They are only intended as comments.
;
_shelx_estimated_absorpt_t_max 0.936
_shelx_estimated_absorpt_t_min 0.921

loop_
_space_group_symop_operation_xyz
'x, y, z'
'-x, -y, -z'

loop_
_atom_site_label
_atom_site_type_symbol
_atom_site_fract_x
_atom_site_fract_y
_atom_site_fract_z
_atom_site_U_iso_or_equiv
_atom_site_adp_type
_atom_site_occupancy
_atom_site_site_symmetry_order
_atom_site_calc_flag
_atom_site_refinement_flags_posn
_atom_site_refinement_flags_adp
_atom_site_refinement_flags_occupancy
_atom_site_disorder_assembly
_atom_site_disorder_group
Cu1A Cu 0.59959(5) 0.42291(4) 0.49686(4) 0.01712(15) Uani 1 1 d . U . . .
Cl1A Cl 0.78432(10) 0.58540(10) 0.46021(8) 0.0213(2) Uani 1 1 d . U . . .
S1A S 0.59703(18) 0.14961(15) 0.42672(13) 0.0307(5) Uani 0.703(4) 1 d D U P A 1
S1Z S 0.5746(4) 0.1469(3) 0.3239(3) 0.0255(12) Uani 0.297(4) 1 d D U P A 2
O1A O 0.6131(3) 0.2752(3) 0.3956(3) 0.0498(11) Uani 1 1 d D U . . .
O2A O 0.5450(3) 0.5504(3) 0.5881(2) 0.0197(6) Uani 1 1 d . U . . .
N3A N 0.6687(2) 0.2704(3) 0.7254(2) 0.0378(11) Uani 1 1 d G U . . .
C2A C 0.7962(2) 0.2524(3) 0.7281(2) 0.0291(11) Uani 1 1 d G U . . .
N2A N 0.87447(18) 0.2969(3) 0.6695(2) 0.0194(8) Uani 1 1 d G U . . .
C1A C 0.8252(2) 0.3594(3) 0.60821(19) 0.0225(10) Uani 1 1 d G U . . .
N1A N 0.6976(2) 0.3774(3) 0.6055(2) 0.0294(10) Uani 1 1 d G U . . .
C3A C 0.6194(2) 0.3329(3) 0.6641(2) 0.0416(14) Uani 1 1 d G U . . .
N4A N 0.8960(3) 0.3964(3) 0.5547(3) 0.0219(8) Uani 1 1 d . U . . .
H4AA H 0.975789 0.382653 0.556222 0.026 Uiso 1 1 calc R U . . .
H4AB H 0.866228 0.436075 0.515493 0.026 Uiso 1 1 calc R U . . .
C4A C 0.7159(6) 0.0890(5) 0.3799(5) 0.0565(17) Uani 1 1 d D U . . .
H4AC H 0.712576 0.094493 0.312740 0.085 Uiso 0.703(4) 1 calc R U P A 1
H4AD H 0.699244 0.001450 0.376903 0.085 Uiso 0.703(4) 1 calc R U P A 1
H4AE H 0.804820 0.136121 0.422879 0.085 Uiso 0.703(4) 1 calc R U P A 1
H4AF H 0.706254 0.002625 0.340020 0.085 Uiso 0.297(4) 1 calc R U P A 2
H4AG H 0.711795 0.092962 0.448276 0.085 Uiso 0.297(4) 1 calc R U P A 2
H4AH H 0.802602 0.141729 0.380197 0.085 Uiso 0.297(4) 1 calc R U P A 2
N5A N 0.8400(4) 0.1968(4) 0.7815(3) 0.0317(10) Uani 1 1 d . U . . .
H5AA H 0.790577 0.167886 0.818377 0.038 Uiso 1 1 calc R U . . .
H5AB H 0.920774 0.185602 0.782932 0.038 Uiso 1 1 calc R U . . .
C5A C 0.4565(8) 0.0422(8) 0.3348(8) 0.055(3) Uani 0.703(4) 1 d D U P A 1
H5AC H 0.447363 -0.041171 0.340918 0.083 Uiso 0.703(4) 1 calc R U P A 1
H5AD H 0.469582 0.040387 0.268507 0.083 Uiso 0.703(4) 1 calc R U P A 1
H5AE H 0.374928 0.068205 0.344380 0.083 Uiso 0.703(4) 1 calc R U P A 1
C5Z C 0.4284(15) 0.097(2) 0.3666(17) 0.049(6) Uani 0.297(4) 1 d D U P A 2
H5ZA H 0.387823 0.007407 0.332397 0.074 Uiso 0.297(4) 1 calc R U P A 2
H5ZB H 0.363589 0.143246 0.352357 0.074 Uiso 0.297(4) 1 calc R U P A 2
H5ZC H 0.453493 0.112351 0.438550 0.074 Uiso 0.297(4) 1 calc R U P A 2
N6A N 0.5057(4) 0.3506(6) 0.6643(4) 0.0639(18) Uani 1 1 d . U . . .
H6AA H 0.474117 0.391767 0.626980 0.077 Uiso 1 1 calc R U . . .
H6AB H 0.457145 0.321938 0.701722 0.077 Uiso 1 1 calc R U . . .
C6A C 0.6346(5) 0.6419(6) 0.6738(4) 0.0411(14) Uani 1 1 d . U . . .
H6AC H 0.704114 0.694043 0.653577 0.062 Uiso 1 1 calc R U . . .
H6AD H 0.676851 0.600706 0.716411 0.062 Uiso 1 1 calc R U . . .
H6AE H 0.584940 0.694084 0.710744 0.062 Uiso 1 1 calc R U . . .
Cu1B Cu 0.36267(5) -0.00933(5) 0.94295(4) 0.01930(15) Uani 1 1 d . U . . .
Cl1B Cl 0.23480(10) -0.03254(12) 1.07864(9) 0.0311(3) Uani 1 1 d . U . . .
S1B S 0.13946(15) -0.25314(14) 0.84518(12) 0.0492(4) Uani 1 1 d D U . . .
O1B O 0.2283(3) -0.1391(4) 0.8332(3) 0.0471(10) Uani 1 1 d D U . . .
N1B N 0.3004(2) 0.1180(3) 0.8914(2) 0.0285(9) Uani 1 1 d G U . . .
C3B C 0.38537(17) 0.1757(3) 0.8429(2) 0.0315(11) Uani 1 1 d G U . . .
N3B N 0.3353(2) 0.2317(3) 0.7764(2) 0.0327(10) Uani 1 1 d G U . . .
C2B C 0.2003(2) 0.2299(3) 0.7584(2) 0.0324(12) Uani 1 1 d G U . . .
N2B N 0.11534(18) 0.1722(3) 0.8069(2) 0.0378(11) Uani 1 1 d G U . . .
C1B C 0.1654(2) 0.1163(3) 0.8734(2) 0.0412(14) Uani 1 1 d G U . . .
O2B O 0.4794(3) -0.1124(3) 0.9667(2) 0.0193(6) Uani 1 1 d . U . . .
N4B N 0.0915(4) 0.0744(6) 0.9221(4) 0.0669(19) Uani 1 1 d . U . . .
H4BA H 0.008213 0.080248 0.914485 0.080 Uiso 1 1 calc R U . . .
H4BB H 0.122168 0.038836 0.964401 0.080 Uiso 1 1 calc R U . . .
C4B C 0.1109(15) -0.3616(11) 0.7254(7) 0.104(5) Uani 0.703(4) 1 d D U P A 1
H4BC H 0.074991 -0.326729 0.675313 0.155 Uiso 0.703(4) 1 calc R U P A 1
H4BD H 0.046066 -0.438917 0.720264 0.155 Uiso 0.703(4) 1 calc R U P A 1
H4BE H 0.195636 -0.379315 0.714114 0.155 Uiso 0.703(4) 1 calc R U P A 1
C4Y C 0.1673(19) -0.3978(12) 0.7792(17) 0.052(6) Uani 0.297(4) 1 d D U P A 2
H4YA H 0.084530 -0.464923 0.762447 0.078 Uiso 0.297(4) 1 calc R U P A 2
H4YB H 0.239061 -0.415758 0.821124 0.078 Uiso 0.297(4) 1 calc R U P A 2
H4YC H 0.193604 -0.391798 0.717920 0.078 Uiso 0.297(4) 1 calc R U P A 2
N5B N 0.1532(4) 0.2753(5) 0.6978(3) 0.0422(12) Uani 1 1 d . U . . .
H5BA H 0.066895 0.270929 0.685524 0.051 Uiso 1 1 calc R U . . .
H5BB H 0.205662 0.312102 0.666435 0.051 Uiso 1 1 calc R U . . .
C5B C -0.0233(7) -0.2287(10) 0.8424(9) 0.077(4) Uani 0.703(4) 1 d D U P A 1
H5BC H -0.020259 -0.161983 0.902764 0.116 Uiso 0.703(4) 1 calc R U P A 1
H5BD H -0.086947 -0.305828 0.839051 0.116 Uiso 0.703(4) 1 calc R U P A 1
H5BE H -0.052271 -0.204907 0.783724 0.116 Uiso 0.703(4) 1 calc R U P A 1
C5Y C -0.008(2) -0.278(2) 0.752(2) 0.088(9) Uani 0.297(4) 1 d D U P A 2
H5YA H -0.045292 -0.206338 0.769521 0.133 Uiso 0.297(4) 1 calc R U P A 2
H5YB H -0.074626 -0.353598 0.748937 0.133 Uiso 0.297(4) 1 calc R U P A 2
H5YC H 0.014986 -0.288658 0.687606 0.133 Uiso 0.297(4) 1 calc R U P A 2
N6B N 0.5077(4) 0.1798(4) 0.8587(4) 0.0406(12) Uani 1 1 d . U . . .
H6BA H 0.560256 0.217507 0.827906 0.049 Uiso 1 1 calc R U . . .
H6BB H 0.541080 0.144831 0.900543 0.049 Uiso 1 1 calc R U . . .
C6B C 0.4882(6) -0.2222(5) 0.8974(5) 0.0453(14) Uani 1 1 d . U . . .
H6BC H 0.449729 -0.294585 0.916413 0.068 Uiso 1 1 calc R U . . .
H6BD H 0.582613 -0.217345 0.896713 0.068 Uiso 1 1 calc R U . . .
H6BE H 0.438265 -0.231002 0.830863 0.068 Uiso 1 1 calc R U . . .

loop_
_atom_site_aniso_label
_atom_site_aniso_U_11
_atom_site_aniso_U_22
_atom_site_aniso_U_33
_atom_site_aniso_U_23
_atom_site_aniso_U_13
_atom_site_aniso_U_12
Cu1A 0.0102(2) 0.0208(3) 0.0275(3) 0.0157(2) 0.0057(2) 0.00757(19)
Cl1A 0.0143(5) 0.0307(5) 0.0321(6) 0.0240(5) 0.0114(4) 0.0103(4)
S1A 0.0465(11) 0.0200(9) 0.0304(10) 0.0094(7) 0.0184(8) 0.0104(7)
S1Z 0.028(2) 0.026(2) 0.022(2) 0.0086(16) 0.0037(16) 0.0056(15)
O1A 0.0249(18) 0.033(2) 0.074(3) -0.0100(19) 0.0043(18) 0.0133(15)
O2A 0.0127(14) 0.0310(16) 0.0183(15) 0.0124(13) 0.0035(12) 0.0064(12)
N3A 0.0163(19) 0.066(3) 0.067(3) 0.059(3) 0.022(2) 0.0257(19)
C2A 0.012(2) 0.041(3) 0.050(3) 0.032(2) 0.014(2) 0.0111(19)
N2A 0.0111(16) 0.031(2) 0.031(2) 0.0272(17) 0.0086(15) 0.0104(14)
C1A 0.0110(19) 0.028(2) 0.038(3) 0.023(2) 0.0048(19) 0.0103(17)
N1A 0.0132(17) 0.052(2) 0.053(3) 0.048(2) 0.0210(18) 0.0195(17)
C3A 0.022(2) 0.066(4) 0.070(4) 0.059(3) 0.026(3) 0.020(2)
N4A 0.0106(16) 0.035(2) 0.037(2) 0.0293(18) 0.0115(15) 0.0136(15)
C4A 0.076(5) 0.024(3) 0.061(4) 0.012(3) -0.005(3) 0.013(3)
N5A 0.0122(18) 0.056(3) 0.053(3) 0.046(2) 0.0187(18) 0.0185(17)
C5A 0.034(5) 0.031(5) 0.087(8) -0.001(5) 0.020(5) 0.001(4)
C5Z 0.056(14) 0.033(12) 0.048(14) 0.014(11) 0.007(11) -0.007(10)
N6A 0.025(2) 0.128(5) 0.107(4) 0.111(4) 0.041(3) 0.045(3)
C6A 0.020(2) 0.068(4) 0.021(3) -0.006(3) 0.002(2) 0.011(2)
Cu1B 0.0089(2) 0.0317(3) 0.0255(3) 0.0212(2) 0.0040(2) 0.0064(2)
Cl1B 0.0177(5) 0.0579(8) 0.0420(7) 0.0421(6) 0.0168(5) 0.0189(5)
S1B 0.0401(8) 0.0455(8) 0.0499(9) 0.0137(7) 0.0040(7) -0.0068(6)
O1B 0.0287(19) 0.069(3) 0.033(2) 0.0280(19) -0.0072(16) -0.0160(18)
N1B 0.0089(17) 0.057(3) 0.043(2) 0.042(2) 0.0147(16) 0.0175(17)
C3B 0.021(2) 0.054(3) 0.041(3) 0.041(3) 0.015(2) 0.016(2)
N3B 0.0132(18) 0.060(3) 0.052(3) 0.047(2) 0.0179(18) 0.0205(18)
C2B 0.014(2) 0.060(3) 0.044(3) 0.038(3) 0.016(2) 0.017(2)
N2B 0.018(2) 0.078(3) 0.056(3) 0.062(3) 0.0239(19) 0.027(2)
C1B 0.019(2) 0.083(4) 0.056(4) 0.057(3) 0.018(2) 0.030(3)
O2B 0.0182(14) 0.0212(15) 0.0240(16) 0.0124(13) 0.0067(12) 0.0087(12)
N4B 0.018(2) 0.149(5) 0.102(4) 0.117(4) 0.037(3) 0.045(3)
C4B 0.108(11) 0.080(9) 0.061(8) -0.022(7) 0.006(8) -0.031(8)
C4Y 0.024(10) 0.044(12) 0.074(17) 0.011(11) -0.003(10) 0.005(8)
N5B 0.0153(19) 0.088(4) 0.059(3) 0.064(3) 0.022(2) 0.025(2)
C5B 0.031(5) 0.105(9) 0.080(8) 0.047(7) -0.001(5) -0.026(5)
C5Y 0.044(12) 0.063(13) 0.132(18) 0.019(13) -0.024(12) 0.010(10)
N6B 0.0155(19) 0.075(3) 0.069(3) 0.067(3) 0.023(2) 0.023(2)
C6B 0.053(3) 0.029(3) 0.054(4) 0.006(3) 0.019(3) 0.015(2)

loop_
_atom_type_symbol
_atom_type_description
_atom_type_scat_dispersion_real
_atom_type_scat_dispersion_imag
_atom_type_scat_source
C C 0.0033 0.0016 'International Tables Vol C Tables 4.2.6.8 and 6.1.1.4'
H H 0.0000 0.0000 'International Tables Vol C Tables 4.2.6.8 and 6.1.1.4'
Cl Cl 0.1484 0.1585 'International Tables Vol C Tables 4.2.6.8 and 6.1.1.4'
Cu Cu 0.3201 1.2651 'International Tables Vol C Tables 4.2.6.8 and 6.1.1.4'
N N 0.0061 0.0033 'International Tables Vol C Tables 4.2.6.8 and 6.1.1.4'
O O 0.0106 0.0060 'International Tables Vol C Tables 4.2.6.8 and 6.1.1.4'
S S 0.1246 0.1234 'International Tables Vol C Tables 4.2.6.8 and 6.1.1.4'

loop_
_geom_angle_atom_site_label_1
_geom_angle_atom_site_label_2
_geom_angle_atom_site_label_3
_geom_angle
_geom_angle_site_symmetry_1
_geom_angle_site_symmetry_3
_geom_angle_publ_flag
Cl1A Cu1A Cu1A 94.43(3) . 2_666 ?
O1A Cu1A Cu1A 132.66(11) . 2_666 ?
O1A Cu1A Cl1A 96.31(13) . . ?
O1A Cu1A N1A 91.64(16) . . ?
O2A Cu1A Cu1A 38.47(8) . 2_666 ?
O2A Cu1A Cu1A 38.82(9) 2_666 2_666 ?
O2A Cu1A Cl1A 93.57(9) . . ?
O2A Cu1A Cl1A 93.35(9) 2_666 . ?
O2A Cu1A O1A 167.52(13) . . ?
O2A Cu1A O1A 94.51(15) 2_666 . ?
O2A Cu1A O2A 77.28(13) 2_666 . ?
O2A Cu1A N1A 93.23(12) . . ?
O2A Cu1A N1A 160.30(11) 2_666 . ?
N1A Cu1A Cu1A 129.54(9) . 2_666 ?
N1A Cu1A Cl1A 104.56(8) . . ?
O1A S1A C4A 102.0(3) . . ?
O1A S1A C5A 103.3(4) . . ?
C4A S1A C5A 96.6(4) . . ?
O1A S1Z C4A 98.4(3) . . ?
O1A S1Z C5Z 94.2(8) . . ?
C5Z S1Z C4A 109.3(8) . . ?
S1A O1A Cu1A 115.5(3) . . ?
S1Z O1A Cu1A 159.5(3) . . ?
Cu1A O2A Cu1A 102.72(13) 2_666 . ?
C6A O2A Cu1A 125.6(3) . 2_666 ?
C6A O2A Cu1A 123.3(3) . . ?
C2A N3A C3A 120.0 . . ?
N3A C2A N2A 120.0 . . ?
N5A C2A N3A 120.4(2) . . ?
N5A C2A N2A 119.6(2) . . ?
C1A N2A C2A 120.0 . . ?
N2A C1A N1A 120.0 . . ?
N4A C1A N2A 118.9(2) . . ?
N4A C1A N1A 121.1(2) . . ?
C1A N1A Cu1A 122.64(13) . . ?
C1A N1A C3A 120.0 . . ?
C3A N1A Cu1A 115.33(12) . . ?
N1A C3A N3A 120.0 . . ?
N6A C3A N3A 119.1(2) . . ?
N6A C3A N1A 120.9(2) . . ?
C1A N4A H4AA 120.0 . . ?
C1A N4A H4AB 120.0 . . ?
H4AA N4A H4AB 120.0 . . ?
S1A C4A H4AC 109.5 . . ?
S1A C4A H4AD 109.5 . . ?
S1A C4A H4AE 109.5 . . ?
S1Z C4A H4AF 109.5 . . ?
S1Z C4A H4AG 109.5 . . ?
S1Z C4A H4AH 109.5 . . ?
H4AC C4A H4AD 109.5 . . ?
H4AC C4A H4AE 109.5 . . ?
H4AD C4A H4AE 109.5 . . ?
H4AF C4A H4AG 109.5 . . ?
H4AF C4A H4AH 109.5 . . ?
H4AG C4A H4AH 109.5 . . ?
C2A N5A H5AA 120.0 . . ?
C2A N5A H5AB 120.0 . . ?
H5AA N5A H5AB 120.0 . . ?
S1A C5A H5AC 109.5 . . ?
S1A C5A H5AD 109.5 . . ?
S1A C5A H5AE 109.5 . . ?
H5AC C5A H5AD 109.5 . . ?
H5AC C5A H5AE 109.5 . . ?
H5AD C5A H5AE 109.5 . . ?
S1Z C5Z H5ZA 109.5 . . ?
S1Z C5Z H5ZB 109.5 . . ?
S1Z C5Z H5ZC 109.5 . . ?
H5ZA C5Z H5ZB 109.5 . . ?
H5ZA C5Z H5ZC 109.5 . . ?
H5ZB C5Z H5ZC 109.5 . . ?
C3A N6A H6AA 120.0 . . ?
C3A N6A H6AB 120.0 . . ?
H6AA N6A H6AB 120.0 . . ?
O2A C6A H6AC 109.5 . . ?
O2A C6A H6AD 109.5 . . ?
O2A C6A H6AE 109.5 . . ?
H6AC C6A H6AD 109.5 . . ?
H6AC C6A H6AE 109.5 . . ?
H6AD C6A H6AE 109.5 . . ?
Cl1B Cu1B Cu1B 97.63(4) . 2_657 ?
O1B Cu1B Cu1B 134.47(13) . 2_657 ?
O1B Cu1B Cl1B 95.62(11) . . ?
O1B Cu1B N1B 88.49(15) . . ?
N1B Cu1B Cu1B 128.49(9) . 2_657 ?
N1B Cu1B Cl1B 105.76(8) . . ?
O2B Cu1B Cu1B 38.89(9) . 2_657 ?
O2B Cu1B Cu1B 38.96(8) 2_657 2_657 ?
O2B Cu1B Cl1B 95.48(9) 2_657 . ?
O2B Cu1B Cl1B 96.37(9) . . ?
O2B Cu1B O1B 168.03(15) 2_657 . ?
O2B Cu1B O1B 96.46(16) . . ?
O2B Cu1B N1B 156.76(11) . . ?
O2B Cu1B N1B 92.80(12) 2_657 . ?
O2B Cu1B O2B 77.85(13) 2_657 . ?
O1B S1B C4B 100.6(5) . . ?
O1B S1B C4Y 114.3(8) . . ?
O1B S1B C5B 107.2(4) . . ?
O1B S1B C5Y 100.1(10) . . ?
C4B S1B C5B 100.2(7) . . ?
C5Y S1B C4Y 91.6(12) . . ?
S1B O1B Cu1B 123.6(2) . . ?
C3B N1B Cu1B 115.43(12) . . ?
C3B N1B C1B 120.0 . . ?
C1B N1B Cu1B 120.77(13) . . ?
N3B C3B N1B 120.0 . . ?
N6B C3B N1B 121.2(2) . . ?
N6B C3B N3B 118.8(2) . . ?
C3B N3B C2B 120.0 . . ?
N2B C2B N3B 120.0 . . ?
N5B C2B N3B 121.1(2) . . ?
N5B C2B N2B 118.9(2) . . ?
C2B N2B C1B 120.0 . . ?
N2B C1B N1B 120.0 . . ?
N4B C1B N1B 120.5(2) . . ?
N4B C1B N2B 119.3(2) . . ?
Cu1B O2B Cu1B 102.15(13) 2_657 . ?
C6B O2B Cu1B 126.4(3) . . ?
C6B O2B Cu1B 121.6(3) . 2_657 ?
C1B N4B H4BA 120.0 . . ?
C1B N4B H4BB 120.0 . . ?
H4BA N4B H4BB 120.0 . . ?
S1B C4B H4BC 109.5 . . ?
S1B C4B H4BD 109.5 . . ?
S1B C4B H4BE 109.5 . . ?
H4BC C4B H4BD 109.5 . . ?
H4BC C4B H4BE 109.5 . . ?
H4BD C4B H4BE 109.5 . . ?
S1B C4Y H4YA 109.5 . . ?
S1B C4Y H4YB 109.5 . . ?
S1B C4Y H4YC 109.5 . . ?
H4YA C4Y H4YB 109.5 . . ?
H4YA C4Y H4YC 109.5 . . ?
H4YB C4Y H4YC 109.5 . . ?
C2B N5B H5BA 120.0 . . ?
C2B N5B H5BB 120.0 . . ?
H5BA N5B H5BB 120.0 . . ?
S1B C5B H5BC 109.5 . . ?
S1B C5B H5BD 109.5 . . ?
S1B C5B H5BE 109.5 . . ?
H5BC C5B H5BD 109.5 . . ?
H5BC C5B H5BE 109.5 . . ?
H5BD C5B H5BE 109.5 . . ?
S1B C5Y H5YA 109.5 . . ?
S1B C5Y H5YB 109.5 . . ?
S1B C5Y H5YC 109.5 . . ?
H5YA C5Y H5YB 109.5 . . ?
H5YA C5Y H5YC 109.5 . . ?
H5YB C5Y H5YC 109.5 . . ?
C3B N6B H6BA 120.0 . . ?
C3B N6B H6BB 120.0 . . ?
H6BA N6B H6BB 120.0 . . ?
O2B C6B H6BC 109.5 . . ?
O2B C6B H6BD 109.5 . . ?
O2B C6B H6BE 109.5 . . ?
H6BC C6B H6BD 109.5 . . ?
H6BC C6B H6BE 109.5 . . ?
H6BD C6B H6BE 109.5 . . ?

loop_
_geom_bond_atom_site_label_1
_geom_bond_atom_site_label_2
_geom_bond_distance
_geom_bond_site_symmetry_2
_geom_bond_publ_flag
Cu1A Cu1A 3.0122(10) 2_666 ?
Cu1A Cl1A 2.6288(11) . ?
Cu1A O1A 1.962(3) . ?
Cu1A O2A 1.936(3) . ?
Cu1A O2A 1.921(3) 2_666 ?
Cu1A N1A 1.9839(18) . ?
S1A O1A 1.621(4) . ?
S1A C4A 1.693(6) . ?
S1A C5A 1.775(6) . ?
S1Z O1A 1.483(5) . ?
S1Z C4A 1.902(6) . ?
S1Z C5Z 1.784(8) . ?
O2A C6A 1.417(6) . ?
N3A C2A 1.3900 . ?
N3A C3A 1.3900 . ?
C2A N2A 1.3900 . ?
C2A N5A 1.224(4) . ?
N2A C1A 1.3900 . ?
C1A N1A 1.3900 . ?
C1A N4A 1.248(4) . ?
N1A C3A 1.3900 . ?
C3A N6A 1.249(4) . ?
N4A H4AA 0.8800 . ?
N4A H4AB 0.8800 . ?
C4A H4AC 0.9800 . ?
C4A H4AD 0.9800 . ?
C4A H4AE 0.9800 . ?
C4A H4AF 0.9800 . ?
C4A H4AG 0.9800 . ?
C4A H4AH 0.9800 . ?
N5A H5AA 0.8800 . ?
N5A H5AB 0.8800 . ?
C5A H5AC 0.9800 . ?
C5A H5AD 0.9800 . ?
C5A H5AE 0.9800 . ?
C5Z H5ZA 0.9800 . ?
C5Z H5ZB 0.9800 . ?
C5Z H5ZC 0.9800 . ?
N6A H6AA 0.8800 . ?
N6A H6AB 0.8800 . ?
C6A H6AC 0.9800 . ?
C6A H6AD 0.9800 . ?
C6A H6AE 0.9800 . ?
Cu1B Cu1B 3.0049(10) 2_657 ?
Cu1B Cl1B 2.5784(12) . ?
Cu1B O1B 1.952(4) . ?
Cu1B N1B 2.001(2) . ?
Cu1B O2B 1.933(3) . ?
Cu1B O2B 1.930(3) 2_657 ?
S1B O1B 1.517(4) . ?
S1B C4B 1.762(7) . ?
S1B C4Y 1.789(8) . ?
S1B C5B 1.781(7) . ?
S1B C5Y 1.784(8) . ?
N1B C3B 1.3900 . ?
N1B C1B 1.3900 . ?
C3B N3B 1.3900 . ?
C3B N6B 1.253(4) . ?
N3B C2B 1.3900 . ?
C2B N2B 1.3900 . ?
C2B N5B 1.227(4) . ?
N2B C1B 1.3900 . ?
C1B N4B 1.236(4) . ?
O2B C6B 1.412(6) . ?
N4B H4BA 0.8800 . ?
N4B H4BB 0.8800 . ?
C4B H4BC 0.9800 . ?
C4B H4BD 0.9800 . ?
C4B H4BE 0.9800 . ?
C4Y H4YA 0.9800 . ?
C4Y H4YB 0.9800 . ?
C4Y H4YC 0.9800 . ?
N5B H5BA 0.8800 . ?
N5B H5BB 0.8800 . ?
C5B H5BC 0.9800 . ?
C5B H5BD 0.9800 . ?
C5B H5BE 0.9800 . ?
C5Y H5YA 0.9800 . ?
C5Y H5YB 0.9800 . ?
C5Y H5YC 0.9800 . ?
N6B H6BA 0.8800 . ?
N6B H6BB 0.8800 . ?
C6B H6BC 0.9800 . ?
C6B H6BD 0.9800 . ?
C6B H6BE 0.9800 . ?

loop_
_geom_torsion_atom_site_label_1
_geom_torsion_atom_site_label_2
_geom_torsion_atom_site_label_3
_geom_torsion_atom_site_label_4
_geom_torsion
_geom_torsion_site_symmetry_1
_geom_torsion_site_symmetry_2
_geom_torsion_site_symmetry_3
_geom_torsion_site_symmetry_4
_geom_torsion_publ_flag
Cu1A N1A C3A N3A 164.2(2) . . . . ?
Cu1A N1A C3A N6A -17.4(5) . . . . ?
N3A C2A N2A C1A 0.0 . . . . ?
C2A N3A C3A N1A 0.0 . . . . ?
C2A N3A C3A N6A -178.4(5) . . . . ?
C2A N2A C1A N1A 0.0 . . . . ?
C2A N2A C1A N4A -178.5(3) . . . . ?
N2A C1A N1A Cu1A -163.1(2) . . . . ?
N2A C1A N1A C3A 0.0 . . . . ?
C1A N1A C3A N3A 0.0 . . . . ?
C1A N1A C3A N6A 178.4(5) . . . . ?
C3A N3A C2A N2A 0.0 . . . . ?
C3A N3A C2A N5A -179.5(4) . . . . ?
N4A C1A N1A Cu1A 15.5(3) . . . . ?
N4A C1A N1A C3A 178.5(4) . . . . ?
C4A S1A O1A Cu1A -139.4(3) . . . . ?
C4A S1Z O1A Cu1A -120.8(9) . . . . ?
N5A C2A N2A C1A 179.5(4) . . . . ?
C5A S1A O1A Cu1A 120.7(4) . . . . ?
C5Z S1Z O1A Cu1A -10.6(13) . . . . ?
Cu1B N1B C3B N3B 158.2(2) . . . . ?
Cu1B N1B C3B N6B -22.6(4) . . . . ?
Cu1B N1B C1B N2B -157.1(2) . . . . ?
Cu1B N1B C1B N4B 29.0(5) . . . . ?
N1B C3B N3B C2B 0.0 . . . . ?
C3B N1B C1B N2B 0.0 . . . . ?
C3B N1B C1B N4B -174.0(5) . . . . ?
C3B N3B C2B N2B 0.0 . . . . ?
C3B N3B C2B N5B -177.7(4) . . . . ?
N3B C2B N2B C1B 0.0 . . . . ?
C2B N2B C1B N1B 0.0 . . . . ?
C2B N2B C1B N4B 174.1(5) . . . . ?
C1B N1B C3B N3B 0.0 . . . . ?
C1B N1B C3B N6B 179.2(4) . . . . ?
C4B S1B O1B Cu1B -151.4(7) . . . . ?
C4Y S1B O1B Cu1B -115.4(9) . . . . ?
N5B C2B N2B C1B 177.7(4) . . . . ?
C5B S1B O1B Cu1B 104.2(5) . . . . ?
C5Y S1B O1B Cu1B 148.2(11) . . . . ?
N6B C3B N3B C2B -179.2(4) . . . . ?
